data_7150403
loop_
_publ_author_name
'Clayden, Jonathan'
'Westlund, Neil'
'Frampton, Christopher S.'
'Helliwell, Madeleine'

_publ_section_title
;
 Diastereoselective synthesis of atropisomers containing two non-biaryl
 stereogenic axes: stereochemical relay through stereogenic centres in
 dihydrostilbene-2,2'-dicarboxamides.
;
_journal_issue 3
_journal_name_full 'Organic &amp; biomolecular chemistry'
_journal_page_first 455
_journal_page_last 461
_journal_paper_doi 10.1039/b514561a
_journal_volume 4
_journal_year 2006
_chemical_formula_moiety 'C33 H45 N3 O2 '
_chemical_formula_sum 'C33 H45 N3 O2'
_chemical_formula_weight 515.74
_space_group_IT_number 14
_symmetry_cell_setting monoclinic
_symmetry_Int_Tables_number 14
_symmetry_space_group_name_Hall '-P 2yn'
_symmetry_space_group_name_H-M 'P 1 21/n 1'
_audit_creation_date 1999-01-06
_audit_creation_method 'by teXsan v1.7'
_audit_update_record ?
_cell_angle_alpha 90
_cell_angle_beta 93.27(4)
_cell_angle_gamma 90
_cell_formula_units_Z 4
_cell_length_a 7.626(4)
_cell_length_b 20.455(4)
_cell_length_c 19.100(6)
_cell_measurement_reflns_used 25
_cell_measurement_temperature 296.2
_cell_measurement_theta_max 39.7
_cell_measurement_theta_min 14.3
_cell_volume 2974.6(19)
_computing_cell_refinement 'MSC/AFC Diffractometer Control'
_computing_data_collection 'MSC/AFC Diffractometer Control'
_computing_data_reduction 'teXsan (MSC, 1995)'
_computing_publication_material 'teXsan (MSC, 1995)'
_computing_structure_refinement 'teXsan (MSC, 1995)'
_computing_structure_solution
;
SHELXS86 (Sheldrick, 1985)
;
_diffrn_ambient_temperature 296.2
_diffrn_measurement_device 'Rigaku AFC5R'
_diffrn_measurement_method \w-2\q
_diffrn_orient_matrix_UB_11 -0.01157
_diffrn_orient_matrix_UB_12 0.03455
_diffrn_orient_matrix_UB_13 0.03649
_diffrn_orient_matrix_UB_21 0.00821
_diffrn_orient_matrix_UB_22 -0.03419
_diffrn_orient_matrix_UB_23 0.03746
_diffrn_orient_matrix_UB_31 0.13057
_diffrn_orient_matrix_UB_32 0.00519
_diffrn_orient_matrix_UB_33 0.00389
_diffrn_radiation_detector 'scintillation counter'
_diffrn_radiation_monochromator graphite
_diffrn_radiation_source 'Rigaku rotating anode'
_diffrn_radiation_type 'Cu K\a'
_diffrn_radiation_wavelength 1.5418
_diffrn_reflns_av_R_equivalents 0.02020
_diffrn_reflns_av_sigmaI/netI 0.070
_diffrn_reflns_limit_h_max 9
_diffrn_reflns_limit_h_min 0
_diffrn_reflns_limit_k_max 25
_diffrn_reflns_limit_k_min 0
_diffrn_reflns_limit_l_max 24
_diffrn_reflns_limit_l_min -24
_diffrn_reflns_number 6639
_diffrn_reflns_reduction_process 'Lp corrections applied'
_diffrn_reflns_theta_max 78.25
_diffrn_reflns_theta_min 3.17
_diffrn_standards_decay_% 1.41
_diffrn_standards_interval_count 150
_diffrn_standards_number 3
_exptl_absorpt_coefficient_mu 0.555
_exptl_absorpt_correction_T_max 1.000
_exptl_absorpt_correction_T_min 0.877
_exptl_absorpt_correction_type
;
\y scans (North,Phillips & Matthews, 1968)
;
_exptl_crystal_colour colourlessneedle
_exptl_crystal_density_diffrn 1.152
_exptl_crystal_density_meas ?
_exptl_crystal_description needle
_exptl_crystal_F_000 1120.00
_exptl_crystal_size_max 0.75
_exptl_crystal_size_mid 0.22
_exptl_crystal_size_min 0.15
_refine_diff_density_max 0.14
_refine_diff_density_min -0.12
_refine_ls_extinction_coef 0.00000307(9)
_refine_ls_extinction_expression 'equ(3) Acta Cryst.(1968) A24, p213.'
_refine_ls_extinction_method 'Zachariasen (1967)'
_refine_ls_goodness_of_fit_all 1.773
_refine_ls_goodness_of_fit_obs 1.986
_refine_ls_hydrogen_treatment noref
_refine_ls_matrix_type full
_refine_ls_number_constraints 0
_refine_ls_number_parameters 344
_refine_ls_number_reflns 4017
_refine_ls_number_restraints 0
_refine_ls_R_factor_all 0.0733
_refine_ls_R_factor_obs 0.0396
_refine_ls_shift/esd_max 0.0000
_refine_ls_shift/esd_mean 0.1180
_refine_ls_structure_factor_coef F
_refine_ls_weighting_details 'w = 1/[\s^2^(Fo) + 0.00001|Fo|^2^]'
_refine_ls_weighting_scheme calc
_refine_ls_wR_factor_all 0.0374
_refine_ls_wR_factor_obs 0.0339
_reflns_number_observed 4017
_reflns_number_total 6147
_reflns_observed_criterion >3.00\s(I)
_cod_data_source_file b514561a.txt
_cod_data_source_block S709
_cod_depositor_comments
;
 Correcting the data name order in the GEOM_TORSION loop.

 Antanas Vaitkus,
 2018-08-08

The following automatic conversions were performed:

'_refine_ls_weighting_scheme' value 'w = 1/[\s^2^(Fo) +
0.00001|Fo|^2^]' was changed to 'calc'. New tag
'_refine_ls_weighting_details' was created. The value of the new tag
was set to 'w = 1/[\s^2^(Fo) + 0.00001|Fo|^2^]'.

Automatic conversion script
Id: cif_fix_values 3143 2015-03-26 13:38:13Z robertas 
;
_cod_original_cell_volume 2974(1)
_cod_original_sg_symbol_H-M 'P 21/n '
_cod_original_formula_sum 'C33 H45 N3 O2 '
_cod_database_code 7150403

loop_
_symmetry_equiv_pos_as_xyz
' +x, +y, +z'
1/2-x,1/2+y,1/2-z
' -x, -y, -z'
1/2+x,1/2-y,1/2+z

loop_
_atom_site_aniso_label
_atom_site_aniso_U_11
_atom_site_aniso_U_22
_atom_site_aniso_U_33
_atom_site_aniso_U_12
_atom_site_aniso_U_13
_atom_site_aniso_U_23
O(1) 0.0437(8) 0.0436(8) 0.0732(10) 0.0078(6) 0.0117(7) -0.0048(7)
O(2) 0.0460(8) 0.0497(8) 0.0697(10) 0.0035(7) 0.0163(7) -0.0112(7)
N(1) 0.0363(9) 0.0367(8) 0.0513(10) 0.0008(7) 0.0075(7) 0.0014(7)
N(2) 0.059(1) 0.0447(10) 0.052(1) 0.0101(8) 0.0079(8) 0.0088(8)
N(3) 0.0390(9) 0.0374(8) 0.0426(9) -0.0018(7) 0.0088(7) -0.0025(7)
C(1) 0.0283(10) 0.0411(10) 0.043(1) 0.0031(8) 0.0047(8) -0.0040(8)
C(2) 0.036(1) 0.0385(10) 0.047(1) 0.0027(8) 0.0067(8) -0.0012(8)
C(3) 0.053(1) 0.038(1) 0.066(1) 0.0010(10) 0.010(1) 0.001(1)
C(4) 0.048(1) 0.043(1) 0.084(2) -0.0042(10) 0.007(1) -0.016(1)
C(5) 0.036(1) 0.057(1) 0.062(1) 0.0073(10) 0.0005(10) -0.022(1)
C(6) 0.050(1) 0.082(2) 0.079(2) 0.006(1) -0.007(1) -0.038(1)
C(7) 0.057(2) 0.123(3) 0.064(2) 0.018(2) -0.014(1) -0.043(2)
C(8) 0.062(2) 0.120(2) 0.044(1) 0.014(2) -0.003(1) -0.007(1)
C(9) 0.045(1) 0.078(2) 0.047(1) 0.007(1) 0.0032(10) -0.002(1)
C(10) 0.032(1) 0.054(1) 0.043(1) 0.0094(9) 0.0017(8) -0.0088(9)
C(11) 0.039(1) 0.039(1) 0.0358(10) 0.0030(8) 0.0041(8) 0.0009(8)
C(12) 0.037(1) 0.043(1) 0.062(1) 0.0029(9) 0.0112(9) -0.0009(10)
C(13) 0.048(1) 0.088(2) 0.082(2) 0.019(1) 0.002(1) 0.006(1)
C(14) 0.068(2) 0.095(2) 0.069(2) 0.012(1) 0.026(1) -0.001(1)
C(15) 0.046(1) 0.041(1) 0.111(2) -0.0054(10) 0.015(1) -0.003(1)
C(16) 0.095(2) 0.054(2) 0.167(3) 0.001(1) 0.032(2) 0.043(2)
C(17) 0.073(2) 0.076(2) 0.146(3) -0.015(1) 0.008(2) -0.056(2)
C(18) 0.038(1) 0.049(1) 0.044(1) 0.0005(9) 0.0019(8) 0.0044(9)
C(19) 0.040(1) 0.0370(10) 0.045(1) -0.0006(8) 0.0015(8) 0.0044(8)
C(20) 0.065(1) 0.059(1) 0.065(1) 0.019(1) 0.015(1) 0.009(1)
C(21) 0.037(1) 0.041(1) 0.041(1) -0.0004(8) 0.0027(8) -0.0032(8)
C(22) 0.0327(10) 0.044(1) 0.0355(10) 0.0012(8) 0.0023(7) -0.0023(8)
C(23) 0.048(1) 0.061(1) 0.040(1) 0.003(1) -0.0011(9) 0.0013(10)
C(24) 0.054(1) 0.083(2) 0.045(1) 0.007(1) -0.009(1) -0.014(1)
C(25) 0.050(1) 0.067(2) 0.072(2) -0.005(1) -0.007(1) -0.028(1)
C(26) 0.052(1) 0.046(1) 0.064(1) -0.0056(10) -0.001(1) -0.006(1)
C(27) 0.039(1) 0.0391(10) 0.0350(10) 0.0007(8) 0.0043(8) 0.0053(8)
C(28) 0.051(1) 0.040(1) 0.055(1) -0.0085(9) 0.0133(10) -0.0061(9)
C(29) 0.107(2) 0.039(1) 0.071(2) -0.004(1) 0.015(1) 0.006(1)
C(30) 0.064(1) 0.061(1) 0.058(1) -0.010(1) 0.005(1) -0.015(1)
C(31) 0.040(1) 0.040(1) 0.049(1) -0.0007(8) 0.0097(9) -0.0037(9)
C(32) 0.041(1) 0.065(1) 0.067(1) 0.002(1) 0.005(1) -0.003(1)
C(33) 0.069(2) 0.064(1) 0.054(1) -0.001(1) 0.024(1) -0.003(1)

loop_
_atom_site_label
_atom_site_fract_x
_atom_site_fract_y
_atom_site_fract_z
_atom_site_U_iso_or_equiv
_atom_site_occupancy
_atom_site_refinement_flags
_atom_site_thermal_displace_type
_atom_site_calc_flag
_atom_site_calc_attached_atom
O(1) -0.0835(2) 0.75239(6) 0.57056(7) 0.0532(4) 1.000 . Uani d ?
O(2) 0.0241(2) 0.46654(6) 0.78455(7) 0.0546(4) 1.000 . Uani d ?
N(1) 0.1958(2) 0.72135(7) 0.55325(8) 0.0412(4) 1.000 . Uani d ?
N(2) -0.1664(2) 0.69856(8) 0.72722(8) 0.0518(5) 1.000 . Uani d ?
N(3) -0.2536(2) 0.48783(7) 0.81414(7) 0.0394(4) 1.000 . Uani d ?
C(1) -0.0424(2) 0.64040(9) 0.55269(9) 0.0373(5) 1.000 . Uani d ?
C(2) -0.0484(2) 0.60072(9) 0.61039(10) 0.0403(5) 1.000 . Uani d ?
C(3) -0.1334(3) 0.53939(9) 0.6031(1) 0.0520(6) 1.000 . Uani d ?
C(4) -0.2088(3) 0.51905(10) 0.5407(1) 0.0581(7) 1.000 . Uani d ?
C(5) -0.2005(2) 0.5577(1) 0.4800(1) 0.0519(6) 1.000 . Uani d ?
C(6) -0.2663(3) 0.5365(1) 0.4132(1) 0.0704(8) 1.000 . Uani d ?
C(7) -0.2477(3) 0.5738(2) 0.3555(1) 0.0822(10) 1.000 . Uani d ?
C(8) -0.1668(3) 0.6348(1) 0.3608(1) 0.0755(9) 1.000 . Uani d ?
C(9) -0.1028(3) 0.6581(1) 0.4248(1) 0.0566(7) 1.000 . Uani d ?
C(10) -0.1158(2) 0.61960(10) 0.48584(10) 0.0431(5) 1.000 . Uani d ?
C(11) 0.0248(2) 0.70955(9) 0.55932(9) 0.0380(5) 1.000 . Uani d ?
C(12) 0.3221(2) 0.66974(9) 0.5354(1) 0.0469(6) 1.000 . Uani d ?
C(13) 0.4695(3) 0.6625(1) 0.5912(1) 0.0729(8) 1.000 . Uani d ?
C(14) 0.3920(3) 0.6800(1) 0.4634(1) 0.0768(9) 1.000 . Uani d ?
C(15) 0.2638(3) 0.7890(1) 0.5624(1) 0.0654(8) 1.000 . Uani d ?
C(16) 0.1872(4) 0.8349(1) 0.5056(2) 0.105(1) 1.000 . Uani d ?
C(17) 0.2401(3) 0.8133(1) 0.6365(2) 0.098(1) 1.000 . Uani d ?
C(18) 0.0351(2) 0.61780(9) 0.68162(10) 0.0435(5) 1.000 . Uani d ?
C(19) -0.0975(2) 0.63269(9) 0.73720(9) 0.0404(5) 1.000 . Uani d ?
C(20) -0.3238(3) 0.7114(1) 0.7651(1) 0.0625(7) 1.000 . Uani d ?
C(21) -0.0114(2) 0.62534(9) 0.81045(9) 0.0400(5) 1.000 . Uani d ?
C(22) -0.0130(2) 0.56536(9) 0.84477(9) 0.0373(5) 1.000 . Uani d ?
C(23) 0.0685(2) 0.55923(10) 0.91158(10) 0.0499(6) 1.000 . Uani d ?
C(24) 0.1514(3) 0.6118(1) 0.9439(1) 0.0609(7) 1.000 . Uani d ?
C(25) 0.1561(3) 0.6708(1) 0.9098(1) 0.0632(7) 1.000 . Uani d ?
C(26) 0.0740(3) 0.67762(10) 0.8435(1) 0.0538(6) 1.000 . Uani d ?
C(27) -0.0821(2) 0.50285(9) 0.81094(9) 0.0375(5) 1.000 . Uani d ?
C(28) -0.3164(3) 0.42114(9) 0.7949(1) 0.0482(6) 1.000 . Uani d ?
C(29) -0.2254(3) 0.3694(1) 0.8406(1) 0.0720(8) 1.000 . Uani d ?
C(30) -0.3063(3) 0.4063(1) 0.7172(1) 0.0611(7) 1.000 . Uani d ?
C(31) -0.3811(2) 0.53257(9) 0.84473(10) 0.0429(5) 1.000 . Uani d ?
C(32) -0.5419(3) 0.5439(1) 0.7958(1) 0.0575(7) 1.000 . Uani d ?
C(33) -0.4311(3) 0.5092(1) 0.9164(1) 0.0614(7) 1.000 . Uani d ?
H(2n) -0.1916 0.7052 0.6852 0.067 1.000 . Uiso c ?
H(3) -0.1334 0.5112 0.6415 0.060 1.000 . Uiso c ?
H(4) -0.2709 0.4764 0.5391 0.069 1.000 . Uiso c ?
H(6) -0.3352 0.4937 0.4094 0.091 1.000 . Uiso c ?
H(7) -0.2978 0.5571 0.3085 0.110 1.000 . Uiso c ?
H(8) -0.1479 0.6636 0.3204 0.086 1.000 . Uiso c ?
H(9) -0.0408 0.7008 0.4272 0.061 1.000 . Uiso c ?
H(12) 0.2498 0.6293 0.5350 0.039 1.000 . Uiso c ?
H(13a) 0.5540 0.7022 0.5876 0.099 1.000 . Uiso c ?
H(13b) 0.5460 0.6235 0.5802 0.080 1.000 . Uiso c ?
H(13c) 0.4270 0.6578 0.6360 0.107 1.000 . Uiso c ?
H(14c) 0.4624 0.7186 0.4648 0.089 1.000 . Uiso c ?
H(14a) 0.4733 0.6421 0.4519 0.091 1.000 . Uiso c ?
H(14b) 0.2992 0.6838 0.4272 0.110 1.000 . Uiso c ?
H(15) 0.3919 0.7854 0.5571 0.056 1.000 . Uiso c ?
H(16b) 0.2117 0.8173 0.4578 0.167 1.000 . Uiso c ?
H(16c) 0.0568 0.8430 0.5138 0.119 1.000 . Uiso c ?
H(16a) 0.2529 0.8734 0.5078 0.126 1.000 . Uiso c ?
H(17b) 0.3075 0.7840 0.6740 0.165 1.000 . Uiso c ?
H(17c) 0.2882 0.8537 0.6404 0.111 1.000 . Uiso c ?
H(17a) 0.1115 0.8149 0.6451 0.101 1.000 . Uiso c ?
H(18a) 0.1196 0.6555 0.6805 0.044 1.000 . Uiso c ?
H(18b) 0.1151 0.5808 0.6978 0.054 1.000 . Uiso c ?
H(19) -0.1988 0.6000 0.7309 0.027 1.000 . Uiso c ?
H(20b) -0.4276 0.6786 0.7550 0.090 1.000 . Uiso c ?
H(20c) -0.2922 0.7096 0.8152 0.090 1.000 . Uiso c ?
H(20a) -0.3747 0.7534 0.7534 0.078 1.000 . Uiso c ?
H(23) 0.0629 0.5170 0.9355 0.065 1.000 . Uiso c ?
H(24) 0.2120 0.6079 0.9907 0.078 1.000 . Uiso c ?
H(25) 0.2173 0.7077 0.9288 0.088 1.000 . Uiso c ?
H(26) 0.0733 0.7191 0.8177 0.073 1.000 . Uiso c ?
H(28) -0.4503 0.4214 0.8041 0.049 1.000 . Uiso c ?
H(29b) -0.2822 0.3290 0.8339 0.082 1.000 . Uiso c ?
H(29c) -0.2332 0.3805 0.8900 0.131 1.000 . Uiso c ?
H(29a) -0.0971 0.3625 0.8291 0.107 1.000 . Uiso c ?
H(30b) -0.3759 0.4405 0.6856 0.085 1.000 . Uiso c ?
H(30c) -0.3701 0.3647 0.7063 0.086 1.000 . Uiso c ?
H(30a) -0.1798 0.4024 0.7042 0.065 1.000 . Uiso c ?
H(31) -0.3164 0.5737 0.8514 0.038 1.000 . Uiso c ?
H(32a) -0.6257 0.5056 0.7968 0.066 1.000 . Uiso c ?
H(32b) -0.6147 0.5805 0.8143 0.070 1.000 . Uiso c ?
H(32c) -0.5083 0.5548 0.7493 0.065 1.000 . Uiso c ?
H(33a) -0.3216 0.5040 0.9481 0.088 1.000 . Uiso c ?
H(33b) -0.5166 0.5397 0.9353 0.081 1.000 . Uiso c ?
H(33c) -0.4949 0.4668 0.9138 0.065 1.000 . Uiso c ?

loop_
_atom_type_symbol
_atom_type_oxidation_number
_atom_type_number_in_cell
_atom_type_scat_dispersion_real
_atom_type_scat_dispersion_imag
_atom_type_scat_source
C 0 132 0.018 0.009
;International Tables for Crystallography
(1992, Vol. C, Tables 4.2.6.8 and 6.1.1.1)
;
H 0 180 0.000 0.000
;International Tables for Crystallography
(1992, Vol. C, Table 6.1.1.2)
;
N 0 12 0.031 0.018
;International Tables for Crystallography
(1992, Vol. C, Tables 4.2.6.8 and 6.1.1.1)
;
O 0 8 0.049 0.032
;International Tables for Crystallography
(1992, Vol. C, Tables 4.2.6.8 and 6.1.1.1)
;

loop_
_geom_angle_atom_site_label_1
_geom_angle_atom_site_label_2
_geom_angle_atom_site_label_3
_geom_angle
_geom_angle_site_symmetry_1
_geom_angle_site_symmetry_2
_geom_angle_site_symmetry_3
_geom_angle_publ_flag
C(11) N(1) C(12) 122.8(2) . . . yes
C(11) N(1) C(15) 119.6(2) . . . yes
C(12) N(1) C(15) 117.7(1) . . . yes
C(19) N(2) C(20) 113.8(2) . . . yes
C(19) N(2) H(2n) 110.0 . . . no
C(20) N(2) H(2n) 107.4 . . . no
C(27) N(3) C(28) 119.9(1) . . . yes
C(27) N(3) C(31) 122.6(1) . . . yes
C(28) N(3) C(31) 117.1(1) . . . yes
C(2) C(1) C(10) 120.8(2) . . . yes
C(2) C(1) C(11) 121.0(2) . . . yes
C(10) C(1) C(11) 117.9(2) . . . yes
C(1) C(2) C(3) 118.8(2) . . . yes
C(1) C(2) C(18) 123.7(2) . . . yes
C(3) C(2) C(18) 117.5(2) . . . yes
C(2) C(3) C(4) 121.8(2) . . . yes
C(2) C(3) H(3) 119.4 . . . no
C(4) C(3) H(3) 118.8 . . . no
C(3) C(4) C(5) 120.9(2) . . . yes
C(3) C(4) H(4) 118.3 . . . no
C(5) C(4) H(4) 120.8 . . . no
C(4) C(5) C(6) 122.7(2) . . . yes
C(4) C(5) C(10) 118.5(2) . . . yes
C(6) C(5) C(10) 118.7(2) . . . yes
C(5) C(6) C(7) 120.9(2) . . . yes
C(5) C(6) H(6) 118.9 . . . no
C(7) C(6) H(6) 120.1 . . . no
C(6) C(7) C(8) 120.8(2) . . . yes
C(6) C(7) H(7) 118.5 . . . no
C(8) C(7) H(7) 120.6 . . . no
C(7) C(8) C(9) 120.6(2) . . . yes
C(7) C(8) H(8) 124.1 . . . no
C(9) C(8) H(8) 115.3 . . . no
C(8) C(9) C(10) 120.1(2) . . . yes
C(8) C(9) H(9) 119.4 . . . no
C(10) C(9) H(9) 120.4 . . . no
C(1) C(10) C(5) 119.2(2) . . . yes
C(1) C(10) C(9) 121.9(2) . . . yes
C(5) C(10) C(9) 118.9(2) . . . yes
O(1) C(11) N(1) 123.6(2) . . . yes
O(1) C(11) C(1) 117.0(2) . . . yes
N(1) C(11) C(1) 119.4(2) . . . yes
N(1) C(12) C(13) 112.0(2) . . . yes
N(1) C(12) C(14) 112.2(2) . . . yes
N(1) C(12) H(12) 103.1 . . . no
C(13) C(12) C(14) 111.5(2) . . . yes
C(13) C(12) H(12) 108.3 . . . no
C(14) C(12) H(12) 109.3 . . . no
C(12) C(13) H(13a) 108.4 . . . no
C(12) C(13) H(13b) 110.1 . . . no
C(12) C(13) H(13c) 111.8 . . . no
H(13a) C(13) H(13b) 103.5 . . . no
H(13a) C(13) H(13c) 112.8 . . . no
H(13b) C(13) H(13c) 109.9 . . . no
C(12) C(14) H(14c) 108.4 . . . no
C(12) C(14) H(14a) 109.8 . . . no
C(12) C(14) H(14b) 112.4 . . . no
H(14c) C(14) H(14a) 106.6 . . . no
H(14c) C(14) H(14b) 109.8 . . . no
H(14a) C(14) H(14b) 109.6 . . . no
N(1) C(15) C(16) 111.9(2) . . . yes
N(1) C(15) C(17) 110.9(2) . . . yes
N(1) C(15) H(15) 105.0 . . . no
C(16) C(15) C(17) 113.6(2) . . . yes
C(16) C(15) H(15) 108.1 . . . no
C(17) C(15) H(15) 106.9 . . . no
C(15) C(16) H(16b) 109.9 . . . no
C(15) C(16) H(16c) 108.9 . . . no
C(15) C(16) H(16a) 107.7 . . . no
H(16b) C(16) H(16c) 115.2 . . . no
H(16b) C(16) H(16a) 102.5 . . . no
H(16c) C(16) H(16a) 112.2 . . . no
C(15) C(17) H(17b) 111.7 . . . no
C(15) C(17) H(17c) 107.8 . . . no
C(15) C(17) H(17a) 109.4 . . . no
H(17b) C(17) H(17c) 106.7 . . . no
H(17b) C(17) H(17a) 110.7 . . . no
H(17c) C(17) H(17a) 110.5 . . . no
C(2) C(18) C(19) 114.0(1) . . . yes
C(2) C(18) H(18a) 113.3 . . . no
C(2) C(18) H(18b) 108.6 . . . no
C(19) C(18) H(18a) 108.1 . . . no
C(19) C(18) H(18b) 110.3 . . . no
H(18a) C(18) H(18b) 101.8 . . . no
N(2) C(19) C(18) 109.9(1) . . . yes
N(2) C(19) C(21) 110.3(2) . . . yes
N(2) C(19) H(19) 109.0 . . . no
C(18) C(19) C(21) 110.4(1) . . . yes
C(18) C(19) H(19) 108.1 . . . no
C(21) C(19) H(19) 109.1 . . . no
N(2) C(20) H(20b) 115.3 . . . no
N(2) C(20) H(20c) 108.4 . . . no
N(2) C(20) H(20a) 112.2 . . . no
H(20b) C(20) H(20c) 107.3 . . . no
H(20b) C(20) H(20a) 103.8 . . . no
H(20c) C(20) H(20a) 109.6 . . . no
C(19) C(21) C(22) 120.4(2) . . . yes
C(19) C(21) C(26) 120.7(2) . . . yes
C(22) C(21) C(26) 118.9(2) . . . yes
C(21) C(22) C(23) 119.7(2) . . . yes
C(21) C(22) C(27) 123.8(2) . . . yes
C(23) C(22) C(27) 116.2(2) . . . yes
C(22) C(23) C(24) 120.7(2) . . . yes
C(22) C(23) H(23) 118.6 . . . no
C(24) C(23) H(23) 120.7 . . . no
C(23) C(24) C(25) 119.9(2) . . . yes
C(23) C(24) H(24) 121.5 . . . no
C(25) C(24) H(24) 118.6 . . . no
C(24) C(25) C(26) 120.0(2) . . . yes
C(24) C(25) H(25) 123.0 . . . no
C(26) C(25) H(25) 117.0 . . . no
C(21) C(26) C(25) 120.9(2) . . . yes
C(21) C(26) H(26) 116.7 . . . no
C(25) C(26) H(26) 122.4 . . . no
O(2) C(27) N(3) 123.0(2) . . . yes
O(2) C(27) C(22) 117.7(2) . . . yes
N(3) C(27) C(22) 119.2(2) . . . yes
N(3) C(28) C(29) 111.6(2) . . . yes
N(3) C(28) C(30) 113.0(2) . . . yes
N(3) C(28) H(28) 104.9 . . . no
C(29) C(28) C(30) 112.1(2) . . . yes
C(29) C(28) H(28) 109.1 . . . no
C(30) C(28) H(28) 105.6 . . . no
C(28) C(29) H(29b) 110.0 . . . no
C(28) C(29) H(29c) 110.1 . . . no
C(28) C(29) H(29a) 112.5 . . . no
H(29b) C(29) H(29c) 106.5 . . . no
H(29b) C(29) H(29a) 106.9 . . . no
H(29c) C(29) H(29a) 110.5 . . . no
C(28) C(30) H(30b) 112.1 . . . no
C(28) C(30) H(30c) 108.8 . . . no
C(28) C(30) H(30a) 110.9 . . . no
H(30b) C(30) H(30c) 103.0 . . . no
H(30b) C(30) H(30a) 111.7 . . . no
H(30c) C(30) H(30a) 110.0 . . . no
N(3) C(31) C(32) 112.2(2) . . . yes
N(3) C(31) C(33) 111.5(2) . . . yes
N(3) C(31) H(31) 104.2 . . . no
C(32) C(31) C(33) 111.5(2) . . . yes
C(32) C(31) H(31) 109.4 . . . no
C(33) C(31) H(31) 107.6 . . . no
C(31) C(32) H(32a) 111.1 . . . no
C(31) C(32) H(32b) 109.9 . . . no
C(31) C(32) H(32c) 110.7 . . . no
H(32a) C(32) H(32b) 102.0 . . . no
H(32a) C(32) H(32c) 113.3 . . . no
H(32b) C(32) H(32c) 109.4 . . . no
C(31) C(33) H(33a) 109.4 . . . no
C(31) C(33) H(33b) 109.7 . . . no
C(31) C(33) H(33c) 112.1 . . . no
H(33a) C(33) H(33b) 112.9 . . . no
H(33a) C(33) H(33c) 108.9 . . . no
H(33b) C(33) H(33c) 103.7 . . . no

loop_
_geom_bond_atom_site_label_1
_geom_bond_atom_site_label_2
_geom_bond_distance
_geom_bond_site_symmetry_1
_geom_bond_site_symmetry_2
_geom_bond_publ_flag
O(1) C(11) 1.231(2) . . yes
O(2) C(27) 1.228(2) . . yes
N(1) C(11) 1.338(2) . . yes
N(1) C(12) 1.482(2) . . yes
N(1) C(15) 1.484(2) . . yes
N(2) C(19) 1.455(2) . . yes
N(2) C(20) 1.460(2) . . yes
N(2) H(2n) 0.83 . . no
N(3) C(27) 1.348(2) . . yes
N(3) C(28) 1.485(2) . . yes
N(3) C(31) 1.480(2) . . yes
C(1) C(2) 1.372(2) . . yes
C(1) C(10) 1.430(2) . . yes
C(1) C(11) 1.507(2) . . yes
C(2) C(3) 1.415(2) . . yes
C(2) C(18) 1.510(2) . . yes
C(3) C(4) 1.357(3) . . yes
C(3) H(3) 0.93 . . no
C(4) C(5) 1.408(3) . . yes
C(4) H(4) 0.99 . . no
C(5) C(6) 1.414(3) . . yes
C(5) C(10) 1.422(3) . . yes
C(6) C(7) 1.355(3) . . yes
C(6) H(6) 1.02 . . no
C(7) C(8) 1.393(4) . . yes
C(7) H(7) 1.01 . . no
C(8) C(9) 1.375(3) . . yes
C(8) H(8) 0.99 . . no
C(9) C(10) 1.416(3) . . yes
C(9) H(9) 0.99 . . no
C(12) C(13) 1.512(3) . . yes
C(12) C(14) 1.517(3) . . yes
C(12) H(12) 0.99 . . no
C(13) H(13a) 1.04 . . no
C(13) H(13b) 1.02 . . no
C(13) H(13c) 0.94 . . no
C(14) H(14c) 0.95 . . no
C(14) H(14a) 1.02 . . no
C(14) H(14b) 0.97 . . no
C(15) C(16) 1.527(3) . . yes
C(15) C(17) 1.520(3) . . yes
C(15) H(15) 0.99 . . no
C(16) H(16b) 1.01 . . no
C(16) H(16c) 1.03 . . no
C(16) H(16a) 0.93 . . no
C(17) H(17b) 1.05 . . no
C(17) H(17c) 0.91 . . no
C(17) H(17a) 1.00 . . no
C(18) C(19) 1.538(2) . . yes
C(18) H(18a) 1.01 . . no
C(18) H(18b) 1.01 . . no
C(19) C(21) 1.519(2) . . yes
C(19) H(19) 1.02 . . no
C(20) H(20b) 1.05 . . no
C(20) H(20c) 0.97 . . no
C(20) H(20a) 0.96 . . no
C(21) C(22) 1.391(2) . . yes
C(21) C(26) 1.385(2) . . yes
C(22) C(23) 1.393(2) . . yes
C(22) C(27) 1.513(2) . . yes
C(23) C(24) 1.377(3) . . yes
C(23) H(23) 0.98 . . no
C(24) C(25) 1.371(3) . . yes
C(24) H(24) 0.99 . . no
C(25) C(26) 1.388(3) . . yes
C(25) H(25) 0.95 . . no
C(26) H(26) 0.98 . . no
C(28) C(29) 1.516(3) . . yes
C(28) C(30) 1.521(3) . . yes
C(28) H(28) 1.05 . . no
C(29) H(29b) 0.94 . . no
C(29) H(29c) 0.98 . . no
C(29) H(29a) 1.02 . . no
C(30) H(30b) 1.05 . . no
C(30) H(30c) 1.00 . . no
C(30) H(30a) 1.01 . . no
C(31) C(32) 1.517(3) . . yes
C(31) C(33) 1.519(3) . . yes
C(31) H(31) 0.98 . . no
C(32) H(32a) 1.01 . . no
C(32) H(32b) 1.01 . . no
C(32) H(32c) 0.97 . . no
C(33) H(33a) 1.01 . . no
C(33) H(33b) 0.99 . . no
C(33) H(33c) 0.99 . . no

loop_
_geom_contact_atom_site_label_1
_geom_contact_atom_site_label_2
_geom_contact_distance
_geom_contact_site_symmetry_1
_geom_contact_site_symmetry_2
_geom_contact_publ_flag
O(1) C(29) 3.318(2) . 2_456 no
O(2) C(7) 3.356(3) . 3_566 no
C(3) C(6) 3.450(3) . 3_566 no
C(4) C(5) 3.536(3) . 3_566 no
C(33) C(33) 3.439(4) . 3_467 no

loop_
_geom_torsion_atom_site_label_1
_geom_torsion_atom_site_label_2
_geom_torsion_atom_site_label_3
_geom_torsion_atom_site_label_4
_geom_torsion_site_symmetry_1
_geom_torsion_site_symmetry_2
_geom_torsion_site_symmetry_3
_geom_torsion_site_symmetry_4
_geom_torsion
_geom_torsion_publ_flag
O(1) C(11) N(1) C(12) . . . . -176.1(2) no
O(1) C(11) N(1) C(15) . . . . 2.0(3) no
O(1) C(11) C(1) C(2) . . . . -89.5(2) no
O(1) C(11) C(1) C(10) . . . . 84.3(2) no
O(2) C(27) N(3) C(28) . . . . 9.2(3) no
O(2) C(27) N(3) C(31) . . . . -178.7(2) no
O(2) C(27) C(22) C(21) . . . . 94.5(2) no
O(2) C(27) C(22) C(23) . . . . -78.8(2) no
N(1) C(11) C(1) C(2) . . . . 90.1(2) no
N(1) C(11) C(1) C(10) . . . . -96.0(2) no
N(2) C(19) C(18) C(2) . . . . -78.4(2) no
N(2) C(19) C(21) C(22) . . . . 148.5(2) no
N(2) C(19) C(21) C(26) . . . . -33.1(2) no
N(3) C(27) C(22) C(21) . . . . -88.9(2) no
N(3) C(27) C(22) C(23) . . . . 97.8(2) no
C(1) C(2) C(3) C(4) . . . . -0.1(3) no
C(1) C(2) C(18) C(19) . . . . 110.4(2) no
C(1) C(10) C(5) C(4) . . . . -0.1(3) no
C(1) C(10) C(5) C(6) . . . . -177.5(2) no
C(1) C(10) C(9) C(8) . . . . 176.5(2) no
C(1) C(11) N(1) C(12) . . . . 4.2(3) no
C(1) C(11) N(1) C(15) . . . . -177.7(2) no
C(2) C(1) C(10) C(5) . . . . 1.9(3) no
C(2) C(1) C(10) C(9) . . . . -176.5(2) no
C(2) C(3) C(4) C(5) . . . . 1.9(3) no
C(2) C(18) C(19) C(21) . . . . 159.8(2) no
C(3) C(2) C(1) C(10) . . . . -1.8(3) no
C(3) C(2) C(1) C(11) . . . . 171.8(2) no
C(3) C(2) C(18) C(19) . . . . -71.3(2) no
C(3) C(4) C(5) C(6) . . . . 175.5(2) no
C(3) C(4) C(5) C(10) . . . . -1.8(3) no
C(4) C(3) C(2) C(18) . . . . -178.5(2) no
C(4) C(5) C(6) C(7) . . . . -176.6(2) no
C(4) C(5) C(10) C(9) . . . . 178.4(2) no
C(5) C(6) C(7) C(8) . . . . -1.5(4) no
C(5) C(10) C(1) C(11) . . . . -172.0(2) no
C(5) C(10) C(9) C(8) . . . . -1.9(3) no
C(6) C(5) C(10) C(9) . . . . 1.0(3) no
C(6) C(7) C(8) C(9) . . . . 0.5(4) no
C(7) C(6) C(5) C(10) . . . . 0.7(3) no
C(7) C(8) C(9) C(10) . . . . 1.2(3) no
C(9) C(10) C(1) C(11) . . . . 9.7(2) no
C(10) C(1) C(2) C(18) . . . . 176.4(2) no
C(11) N(1) C(12) C(13) . . . . -121.6(2) no
C(11) N(1) C(12) C(14) . . . . 112.2(2) no
C(11) N(1) C(15) C(16) . . . . -64.6(3) no
C(11) N(1) C(15) C(17) . . . . 63.3(2) no
C(11) C(1) C(2) C(18) . . . . -9.9(3) no
C(12) N(1) C(15) C(16) . . . . 113.6(2) no
C(12) N(1) C(15) C(17) . . . . -118.5(2) no
C(13) C(12) N(1) C(15) . . . . 60.3(2) no
C(14) C(12) N(1) C(15) . . . . -65.9(2) no
C(18) C(19) N(2) C(20) . . . . 165.2(2) no
C(18) C(19) C(21) C(22) . . . . -89.8(2) no
C(18) C(19) C(21) C(26) . . . . 88.5(2) no
C(19) C(21) C(22) C(23) . . . . 179.2(2) no
C(19) C(21) C(22) C(27) . . . . 6.1(3) no
C(19) C(21) C(26) C(25) . . . . -178.6(2) no
C(20) N(2) C(19) C(21) . . . . -72.8(2) no
C(21) C(22) C(23) C(24) . . . . -0.3(3) no
C(21) C(26) C(25) C(24) . . . . -0.8(3) no
C(22) C(21) C(26) C(25) . . . . -0.3(3) no
C(22) C(23) C(24) C(25) . . . . -0.8(3) no
C(22) C(27) N(3) C(28) . . . . -167.2(2) no
C(22) C(27) N(3) C(31) . . . . 4.9(2) no
C(23) C(22) C(21) C(26) . . . . 0.8(3) no
C(23) C(24) C(25) C(26) . . . . 1.4(3) no
C(24) C(23) C(22) C(27) . . . . 173.3(2) no
C(26) C(21) C(22) C(27) . . . . -172.3(2) no
C(27) N(3) C(28) C(29) . . . . 59.3(2) no
C(27) N(3) C(28) C(30) . . . . -68.1(2) no
C(27) N(3) C(31) C(32) . . . . 128.6(2) no
C(27) N(3) C(31) C(33) . . . . -105.5(2) no
C(28) N(3) C(31) C(32) . . . . -59.1(2) no
C(28) N(3) C(31) C(33) . . . . 66.8(2) no
C(29) C(28) N(3) C(31) . . . . -113.2(2) no
C(30) C(28) N(3) C(31) . . . . 119.3(2) no
